data_4350676
loop_
_publ_author_name
'Tronnier, Alexander'
'P\"othig, Alexander'
'Metz, Stefan'
'Wagenblast, Gerhard'
'M\"unster, Ingo'
'Strassner, Thomas'

_publ_section_title
;
 Enlarging the \p system of phosphorescent (C^C*) cyclometalated
 platinum(II) NHC complexes.
;
_journal_issue 12
_journal_name_full 'Inorganic chemistry'
_journal_page_first 6346
_journal_page_last 6356
_journal_paper_doi 10.1021/ic500971z
_journal_volume 53
_journal_year 2014
_chemical_compound_source 'see text'
_chemical_formula_moiety 'C19 H18 N2 O2 Pt'
_chemical_formula_sum 'C19 H18 N2 O2 Pt'
_chemical_formula_weight 501.44
_chemical_melting_point 451
_space_group_IT_number 2
_space_group_name_Hall '-P 1'
_space_group_name_H-M_alt 'P -1'
_symmetry_cell_setting triclinic
_symmetry_Int_Tables_number 2
_symmetry_space_group_name_Hall '-P 1'
_symmetry_space_group_name_H-M 'P -1'
_atom_sites_solution_hydrogens geom
_atom_sites_solution_primary direct
_atom_sites_solution_secondary difmap
_cell_angle_alpha 73.86(3)
_cell_angle_beta 78.58(3)
_cell_angle_gamma 72.26(3)
_cell_formula_units_Z 2
_cell_length_a 7.6770(15)
_cell_length_b 10.391(2)
_cell_length_c 11.254(2)
_cell_measurement_reflns_used 612
_cell_measurement_temperature 198
_cell_measurement_theta_max 25.35
_cell_measurement_theta_min 2.12
_cell_volume 815.0(3)
_computing_cell_refinement 'Dirax/lsq (Duisenberg, 1992)'
_computing_data_collection 'Collect (Nonius BV, 1999)'
_computing_data_reduction 'EvalCCD (Duisenberg et al., 2003)'
_computing_molecular_graphics 'PLATON (Spek, 2011)'
_computing_publication_material 'PLATON (Spek, 2011), enCIFer (Allen, 2004)'
_computing_structure_refinement 'SHELXL97 (Sheldrick, 1997), SHELXLE (Huebschle, 2011)'
_computing_structure_solution 'SIR92 (Altomare et al., 1994)'
_diffrn_ambient_temperature 198
_diffrn_detector 'CCD plate'
_diffrn_detector_area_resol_mean 9
_diffrn_measured_fraction_theta_full 0.997
_diffrn_measured_fraction_theta_max 0.997
_diffrn_measurement_device '95mm CCD camera on \k-goniostat'
_diffrn_measurement_device_type 'Bruker KappaCCD'
_diffrn_measurement_method 'phi- and omega-rotation'
_diffrn_radiation_monochromator graphite
_diffrn_radiation_probe x-ray
_diffrn_radiation_source 'fine-focus sealed tube'
_diffrn_radiation_type MoK\a
_diffrn_radiation_wavelength 0.71073
_diffrn_reflns_av_R_equivalents 0.1178
_diffrn_reflns_av_unetI/netI 0.0789
_diffrn_reflns_limit_h_max 9
_diffrn_reflns_limit_h_min -9
_diffrn_reflns_limit_k_max 12
_diffrn_reflns_limit_k_min -12
_diffrn_reflns_limit_l_max 13
_diffrn_reflns_limit_l_min -13
_diffrn_reflns_number 13929
_diffrn_reflns_reduction_process
;
;
_diffrn_reflns_theta_full 25.35
_diffrn_reflns_theta_max 25.35
_diffrn_reflns_theta_min 2.12
_exptl_absorpt_coefficient_mu 8.622
_exptl_absorpt_correction_T_max 0.226
_exptl_absorpt_correction_T_min 0.160
_exptl_absorpt_correction_type multi-scan
_exptl_absorpt_process_details 'SADABS 2.10.(Sheldrick,Bruker AXS Inc.,2002)'
_exptl_crystal_colour yellow
_exptl_crystal_density_diffrn 2.043
_exptl_crystal_density_method 'Not Measured'
_exptl_crystal_description fragment
_exptl_crystal_F_000 480
_exptl_crystal_size_max 0.340
_exptl_crystal_size_mid 0.270
_exptl_crystal_size_min 0.250
_refine_diff_density_max 3.548
_refine_diff_density_min -2.330
_refine_diff_density_rms 0.301
_refine_ls_extinction_method none
_refine_ls_goodness_of_fit_ref 1.094
_refine_ls_hydrogen_treatment constr
_refine_ls_matrix_type full
_refine_ls_number_parameters 220
_refine_ls_number_reflns 2978
_refine_ls_number_restraints 0
_refine_ls_restrained_S_all 1.094
_refine_ls_R_factor_all 0.0695
_refine_ls_R_factor_gt 0.0532
_refine_ls_shift/su_max 0.000
_refine_ls_shift/su_mean 0.000
_refine_ls_structure_factor_coef Fsqd
_refine_ls_weighting_details 'calc w=1/[\s^2^(Fo^2^)+(0.0654P)^2^+3.8484P] where P=(Fo^2^+2Fc^2^)/3'
_refine_ls_weighting_scheme calc
_refine_ls_wR_factor_gt 0.1209
_refine_ls_wR_factor_ref 0.1293
_reflns_number_gt 2487
_reflns_number_total 2978
_reflns_threshold_expression I>2\s(I)
_cod_data_source_file ic500971z_si_002.cif
_cod_data_source_block compound_10
_cod_depositor_comments
;
The following automatic conversions were performed:

data item '_symmetry_cell_setting' value 'Triclinic' was changed to
'triclinic' in accordance with the
/home/saulius/struct/COD-crude-data/automatic-downloads/DataCite-retrospective/ACS/depositions/lib/dictionaries/cif_core.dic
dictionary named 'cif_core.dic' version 2.4.2 last updated on
2011-04-26.

Automatic conversion script
Id: cif_fix_values 6909 2019-04-08 15:41:33Z antanas 
;
_cod_database_code 4350676

loop_
_symmetry_equiv_pos_site_id
_symmetry_equiv_pos_as_xyz
1 x,y,z
2 -x,-y,-z

loop_
_atom_site_aniso_label
_atom_site_aniso_U_11
_atom_site_aniso_U_22
_atom_site_aniso_U_33
_atom_site_aniso_U_23
_atom_site_aniso_U_13
_atom_site_aniso_U_12
Pt1 0.0259(3) 0.0240(3) 0.0274(3) -0.0051(2) -0.0039(2) 0.0001(2)
O1 0.036(4) 0.028(4) 0.030(4) -0.014(3) -0.004(3) 0.001(3)
O2 0.032(4) 0.034(4) 0.023(4) -0.004(3) -0.011(3) 0.000(4)
N1 0.018(5) 0.019(4) 0.029(5) -0.003(4) -0.001(4) 0.003(4)
N2 0.041(6) 0.022(5) 0.037(5) -0.012(4) 0.001(4) 0.001(4)
C1 0.033(7) 0.017(5) 0.028(6) -0.005(4) 0.005(5) -0.010(5)
C2 0.024(6) 0.030(6) 0.031(6) -0.007(5) -0.003(5) -0.004(5)
C3 0.030(6) 0.021(6) 0.046(7) -0.006(5) -0.007(5) 0.002(5)
C4 0.032(7) 0.025(6) 0.047(7) 0.005(5) -0.004(6) 0.007(5)
C5 0.036(7) 0.047(7) 0.031(6) 0.000(5) -0.008(5) -0.001(6)
C6 0.034(7) 0.033(6) 0.029(6) -0.003(5) -0.002(5) -0.007(5)
C7 0.013(6) 0.042(7) 0.039(6) -0.007(5) 0.006(5) -0.006(5)
C8 0.029(6) 0.017(5) 0.030(6) -0.003(4) -0.002(4) -0.003(4)
C9 0.029(6) 0.026(6) 0.027(5) -0.008(4) 0.005(4) -0.011(5)
C10 0.031(6) 0.022(5) 0.037(6) -0.009(5) -0.008(5) 0.003(5)
C11 0.038(7) 0.026(6) 0.034(6) -0.006(5) 0.002(5) -0.006(5)
C12 0.045(7) 0.034(6) 0.042(7) -0.018(5) -0.015(6) 0.002(6)
C13 0.040(7) 0.027(6) 0.034(6) -0.001(5) -0.011(5) -0.003(5)
C14 0.053(8) 0.033(7) 0.043(7) -0.016(5) -0.011(6) -0.004(6)
C15 0.037(7) 0.051(8) 0.040(7) -0.013(6) -0.004(5) -0.006(6)
C16 0.026(6) 0.034(6) 0.032(6) -0.013(5) -0.004(5) -0.005(5)
C17 0.036(7) 0.040(7) 0.037(6) -0.010(5) -0.002(5) -0.012(6)
C18 0.019(6) 0.028(6) 0.045(7) -0.001(5) -0.009(5) -0.002(5)
C19 0.050(8) 0.035(7) 0.030(6) 0.000(5) -0.014(6) -0.003(6)

loop_
_atom_site_label
_atom_site_type_symbol
_atom_site_thermal_displace_type
_atom_site_fract_x
_atom_site_fract_y
_atom_site_fract_z
_atom_site_occupancy
_atom_site_U_iso_or_equiv
_atom_site_calc_flag
_atom_site_refinement_flags
Pt1 Pt Uani 0.31681(6) -0.06059(4) 1.05243(4) 1.000 0.0274(2) d .
O1 O Uani 0.2798(11) 0.0476(8) 1.1906(7) 1.000 0.032(2) d .
O2 O Uani 0.4670(10) -0.2345(8) 1.1655(6) 1.000 0.031(2) d .
N1 N Uani 0.1454(11) 0.0597(8) 0.8320(8) 1.000 0.025(3) d .
N2 N Uani 0.0890(13) 0.2258(9) 0.9289(9) 1.000 0.035(3) d .
C1 C Uani 0.1744(14) 0.0871(10) 0.9351(9) 1.000 0.027(3) d .
C2 C Uani 0.0037(15) 0.2814(11) 0.8174(10) 1.000 0.029(3) d .
C3 C Uani -0.0934(15) 0.4180(11) 0.7712(11) 1.000 0.034(4) d .
C4 C Uani -0.1494(16) 0.4470(12) 0.6554(11) 1.000 0.041(4) d .
C5 C Uani -0.1130(17) 0.3414(13) 0.5938(11) 1.000 0.042(4) d .
C6 C Uani -0.0185(15) 0.2074(12) 0.6408(10) 1.000 0.034(4) d .
C7 C Uani 0.0473(14) 0.1790(13) 0.7552(11) 1.000 0.034(4) d .
C8 C Uani 0.2265(15) -0.0785(10) 0.8215(9) 1.000 0.027(3) d .
C9 C Uani 0.3256(15) -0.1576(11) 0.9196(9) 1.000 0.027(3) d .
C10 C Uani 0.4157(15) -0.2971(11) 0.9207(10) 1.000 0.031(3) d .
C11 C Uani 0.4032(16) -0.3533(11) 0.8238(10) 1.000 0.034(4) d .
C12 C Uani 0.3046(17) -0.2730(12) 0.7286(11) 1.000 0.040(4) d .
C13 C Uani 0.2123(16) -0.1339(11) 0.7252(10) 1.000 0.035(4) d .
C14 C Uani 0.0943(18) 0.3067(12) 1.0147(11) 1.000 0.043(4) d .
C15 C Uani 0.3071(18) 0.1066(14) 1.3691(11) 1.000 0.044(4) d .
C16 C Uani 0.3490(15) 0.0006(12) 1.2906(10) 1.000 0.030(3) d .
C17 C Uani 0.4575(17) -0.1346(13) 1.3329(11) 1.000 0.037(4) d .
C18 C Uani 0.5030(15) -0.2401(12) 1.2740(11) 1.000 0.033(4) d .
C19 C Uani 0.6062(18) -0.3827(12) 1.3389(10) 1.000 0.041(4) d .
H3 H Uiso -0.11960 0.48740 0.81700 1.000 0.0410 c R
H4 H Uiso -0.21270 0.53900 0.61790 1.000 0.0490 c R
H5 H Uiso -0.15580 0.36320 0.51510 1.000 0.0500 c R
H6 H Uiso 0.00160 0.13660 0.59750 1.000 0.0400 c R
H10 H Uiso 0.48490 -0.35350 0.98680 1.000 0.0380 c R
H11 H Uiso 0.46390 -0.44800 0.82450 1.000 0.0410 c R
H12 H Uiso 0.29850 -0.31240 0.66330 1.000 0.0480 c R
H13 H Uiso 0.14200 -0.07860 0.65940 1.000 0.0420 c R
H14A H Uiso 0.18750 0.25240 1.07060 1.000 0.0640 c R
H14B H Uiso -0.02670 0.32900 1.06400 1.000 0.0640 c R
H14C H Uiso 0.12570 0.39290 0.96720 1.000 0.0640 c R
H15A H Uiso 0.36660 0.18080 1.32560 1.000 0.0650 c R
H15B H Uiso 0.35400 0.06100 1.44960 1.000 0.0650 c R
H15C H Uiso 0.17350 0.14620 1.38300 1.000 0.0650 c R
H17 H Uiso 0.50360 -0.15430 1.41020 1.000 0.0450 c R
H19A H Uiso 0.51820 -0.43630 1.38420 1.000 0.0600 c R
H19B H Uiso 0.67820 -0.37420 1.39780 1.000 0.0600 c R
H19C H Uiso 0.68920 -0.43040 1.27700 1.000 0.0600 c R

loop_
_atom_type_symbol
_atom_type_description
_atom_type_scat_dispersion_real
_atom_type_scat_dispersion_imag
_atom_type_scat_source
C C 0.0033 0.0016 ' International Tables Vol C Tables 4.2.6.8 and 6.1.1.4'
H H 0.0000 0.0000 ' International Tables Vol C Tables 4.2.6.8 and 6.1.1.4'
N N 0.0061 0.0033 ' International Tables Vol C Tables 4.2.6.8 and 6.1.1.4'
O O 0.0106 0.0060 ' International Tables Vol C Tables 4.2.6.8 and 6.1.1.4'
Pt Pt -1.7033 8.3905 ' International Tables Vol C Tables 4.2.6.8 and 6.1.1.4'

loop_
_geom_angle_atom_site_label_1
_geom_angle_atom_site_label_2
_geom_angle_atom_site_label_3
_geom_angle
_geom_angle_publ_flag
O1 Pt1 O2 89.1(3) yes
O1 Pt1 C1 97.7(4) yes
O1 Pt1 C9 174.4(4) yes
O2 Pt1 C1 173.0(4) yes
O2 Pt1 C9 94.5(4) yes
C1 Pt1 C9 78.7(4) yes
Pt1 O1 C16 125.5(8) yes
Pt1 O2 C18 125.0(7) yes
C1 N1 C7 111.3(9) yes
C1 N1 C8 114.6(9) yes
C7 N1 C8 134.1(9) yes
C1 N2 C2 107.9(9) yes
C1 N2 C14 127.1(10) yes
C2 N2 C14 124.8(9) yes
Pt1 C1 N1 118.8(7) yes
Pt1 C1 N2 134.5(8) yes
N1 C1 N2 106.7(9) yes
N2 C2 C3 128.0(10) yes
N2 C2 C7 107.5(10) yes
C3 C2 C7 124.3(11) no
C2 C3 C4 116.3(11) no
C3 C4 C5 119.8(11) no
C4 C5 C6 123.2(11) no
C5 C6 C7 117.2(11) no
N1 C7 C2 106.4(10) yes
N1 C7 C6 134.4(12) yes
C2 C7 C6 119.0(11) no
N1 C8 C9 112.3(9) yes
N1 C8 C13 125.6(10) yes
C9 C8 C13 122.1(10) no
Pt1 C9 C8 115.6(8) yes
Pt1 C9 C10 125.8(8) yes
C8 C9 C10 118.5(10) no
C9 C10 C11 119.7(10) no
C10 C11 C12 120.5(11) no
C11 C12 C13 121.3(11) no
C8 C13 C12 118.0(10) no
O1 C16 C15 113.5(11) yes
O1 C16 C17 126.6(11) yes
C15 C16 C17 119.9(10) no
C16 C17 C18 126.2(11) no
O2 C18 C17 127.4(11) yes
O2 C18 C19 113.6(10) yes
C17 C18 C19 119.0(11) no
C2 C3 H3 122.00 no
C4 C3 H3 122.00 no
C3 C4 H4 120.00 no
C5 C4 H4 120.00 no
C4 C5 H5 118.00 no
C6 C5 H5 118.00 no
C5 C6 H6 121.00 no
C7 C6 H6 121.00 no
C9 C10 H10 120.00 no
C11 C10 H10 120.00 no
C10 C11 H11 120.00 no
C12 C11 H11 120.00 no
C11 C12 H12 119.00 no
C13 C12 H12 119.00 no
C8 C13 H13 121.00 no
C12 C13 H13 121.00 no
N2 C14 H14A 109.00 no
N2 C14 H14B 109.00 no
N2 C14 H14C 109.00 no
H14A C14 H14B 109.00 no
H14A C14 H14C 109.00 no
H14B C14 H14C 110.00 no
C16 C15 H15A 110.00 no
C16 C15 H15B 109.00 no
C16 C15 H15C 109.00 no
H15A C15 H15B 109.00 no
H15A C15 H15C 109.00 no
H15B C15 H15C 109.00 no
C16 C17 H17 117.00 no
C18 C17 H17 117.00 no
C18 C19 H19A 109.00 no
C18 C19 H19B 109.00 no
C18 C19 H19C 109.00 no
H19A C19 H19B 109.00 no
H19A C19 H19C 109.00 no
H19B C19 H19C 110.00 no

loop_
_geom_bond_atom_site_label_1
_geom_bond_atom_site_label_2
_geom_bond_distance
_geom_bond_publ_flag
Pt1 O1 2.089(8) yes
Pt1 O2 2.061(8) yes
Pt1 C1 1.928(10) yes
Pt1 C9 2.003(10) yes
O1 C16 1.249(14) yes
O2 C18 1.287(14) yes
N1 C1 1.342(13) yes
N1 C7 1.394(15) yes
N1 C8 1.409(13) yes
N2 C1 1.378(14) yes
N2 C2 1.424(15) yes
N2 C14 1.459(16) yes
C2 C3 1.393(16) no
C2 C7 1.356(17) no
C3 C4 1.378(17) no
C4 C5 1.386(18) no
C5 C6 1.368(18) no
C6 C7 1.398(16) no
C8 C9 1.386(15) no
C8 C13 1.396(15) no
C9 C10 1.401(16) no
C10 C11 1.403(16) no
C11 C12 1.363(17) no
C12 C13 1.396(17) no
C15 C16 1.520(18) no
C16 C17 1.402(18) no
C17 C18 1.357(18) no
C18 C19 1.506(17) no
C3 H3 0.9500 no
C4 H4 0.9500 no
C5 H5 0.9500 no
C6 H6 0.9500 no
C10 H10 0.9500 no
C11 H11 0.9500 no
C12 H12 0.9500 no
C13 H13 0.9500 no
C14 H14A 0.9800 no
C14 H14B 0.9800 no
C14 H14C 0.9800 no
C15 H15A 0.9800 no
C15 H15B 0.9800 no
C15 H15C 0.9800 no
C17 H17 0.9500 no
C19 H19A 0.9800 no
C19 H19B 0.9800 no
C19 H19C 0.9800 no

loop_
_geom_hbond_atom_site_label_D
_geom_hbond_atom_site_label_H
_geom_hbond_atom_site_label_A
_geom_hbond_distance_DH
_geom_hbond_distance_HA
_geom_hbond_distance_DA
_geom_hbond_angle_DHA
_geom_hbond_publ_flag
C14 H14A O1 0.9800 2.1700 3.002(15) 142.00 yes

loop_
_geom_torsion_atom_site_label_1
_geom_torsion_atom_site_label_2
_geom_torsion_atom_site_label_3
_geom_torsion_atom_site_label_4
_geom_torsion
_geom_torsion_publ_flag
O2 Pt1 O1 C16 3.8(10) no
C1 Pt1 O1 C16 -178.1(10) no
O1 Pt1 O2 C18 -1.0(9) no
C9 Pt1 O2 C18 -176.7(9) no
O1 Pt1 C1 N1 -174.1(8) no
O1 Pt1 C1 N2 6.8(12) no
C9 Pt1 C1 N1 1.6(9) no
C9 Pt1 C1 N2 -177.5(12) no
O2 Pt1 C9 C8 176.0(9) no
O2 Pt1 C9 C10 -1.3(11) no
C1 Pt1 C9 C8 -2.6(9) no
C1 Pt1 C9 C10 -180.0(11) no
Pt1 O1 C16 C15 176.4(8) no
Pt1 O1 C16 C17 -3.1(18) no
Pt1 O2 C18 C17 -2.8(18) no
Pt1 O2 C18 C19 176.7(8) no
C7 N1 C1 Pt1 -177.4(8) no
C8 N1 C1 Pt1 -0.4(13) no
C7 N1 C1 N2 2.0(12) no
C8 N1 C1 N2 179.0(9) no
C8 N1 C7 C6 4(2) no
C1 N1 C8 C9 -1.8(14) no
C7 N1 C8 C9 174.3(11) no
C1 N1 C8 C13 178.1(11) no
C1 N1 C7 C2 -4.2(13) no
C8 N1 C7 C2 179.6(11) no
C1 N1 C7 C6 -179.5(13) no
C7 N1 C8 C13 -6(2) no
C2 N2 C1 Pt1 -179.9(9) no
C2 N2 C1 N1 0.9(12) no
C14 N2 C1 N1 -174.8(11) no
C14 N2 C1 Pt1 4.4(19) no
C1 N2 C2 C3 -178.0(12) no
C14 N2 C2 C3 -2(2) no
C1 N2 C2 C7 -3.5(13) no
C14 N2 C2 C7 172.4(11) no
N2 C2 C3 C4 174.8(12) no
C7 C2 C3 C4 1.1(19) no
N2 C2 C7 N1 4.5(13) no
C3 C2 C7 N1 179.3(11) no
C3 C2 C7 C6 -4.5(19) no
N2 C2 C7 C6 -179.3(10) no
C2 C3 C4 C5 2.0(18) no
C3 C4 C5 C6 -2(2) no
C4 C5 C6 C7 -1.7(19) no
C5 C6 C7 N1 179.5(13) no
C5 C6 C7 C2 4.7(18) no
N1 C8 C9 Pt1 3.2(13) no
N1 C8 C9 C10 -179.3(10) no
C13 C8 C9 Pt1 -176.8(9) no
C13 C8 C9 C10 0.7(18) no
N1 C8 C13 C12 178.9(11) no
C9 C8 C13 C12 -1.1(18) no
Pt1 C9 C10 C11 177.0(9) no
C8 C9 C10 C11 -0.3(17) no
C9 C10 C11 C12 0.2(18) no
C10 C11 C12 C13 -1(2) no
C11 C12 C13 C8 1.1(19) no
O1 C16 C17 C18 -2(2) no
C15 C16 C17 C18 178.7(13) no
C16 C17 C18 O2 5(2) no
C16 C17 C18 C19 -174.3(12) no
